data_7006014
loop_
_publ_author_name
'Chikkali, Samir H.'
'Gudat, Dietrich'
'Lissner, Falk'
'Nieger, Martin'
'Schleid, Thomas'

_publ_section_title
;
 Boron templated catechol phosphines as bidentate ligands in silver
 complexes.
;
_journal_issue 35
_journal_name_full 'Dalton transactions (Cambridge, England : 2003)'
_journal_page_first 3906
_journal_page_last 3913
_journal_paper_doi 10.1039/b708252e
_journal_year 2007
_chemical_formula_sum 'C44 H46 B N O4 P2'
_chemical_formula_weight 725.57
_chemical_name_systematic
;
?
;
_space_group_IT_number 9
_symmetry_cell_setting monoclinic
_symmetry_space_group_name_Hall 'C -2yc'
_symmetry_space_group_name_H-M 'C 1 c 1'
_atom_sites_solution_hydrogens geom
_atom_sites_solution_primary direct
_atom_sites_solution_secondary difmap
_audit_creation_method SHELXL-97
_cell_angle_alpha 90.00
_cell_angle_beta 94.894(2)
_cell_angle_gamma 90.00
_cell_formula_units_Z 4
_cell_length_a 8.1733(2)
_cell_length_b 43.2770(10)
_cell_length_c 11.0401(3)
_cell_measurement_temperature 100(2)
_cell_volume 3890.82(17)
_computing_cell_refinement 'HKL Scalepack (Otwinowski & Minor 1997)'
_computing_data_collection 'Collect (Nonius BV, 1997-2000)'
_computing_data_reduction 'HKL Denzo and Scalepack (Otwinowski & Minor 1997)'
_computing_structure_refinement 'SHELXL-97 (Sheldrick, 1997)'
_computing_structure_solution 'SHELXS-97 (Sheldrick, 1990)'
_diffrn_ambient_temperature 100(2)
_diffrn_measured_fraction_theta_full 0.990
_diffrn_measured_fraction_theta_max 0.990
_diffrn_measurement_device_type 'Kappa CCD (Nonius)'
_diffrn_measurement_method CCD
_diffrn_radiation_monochromator graphite
_diffrn_radiation_source 'fine-focus sealed tube'
_diffrn_radiation_type MoK\a
_diffrn_radiation_wavelength 0.71073
_diffrn_reflns_av_R_equivalents 0.0896
_diffrn_reflns_av_sigmaI/netI 0.0724
_diffrn_reflns_limit_h_max 10
_diffrn_reflns_limit_h_min -10
_diffrn_reflns_limit_k_max 57
_diffrn_reflns_limit_k_min -57
_diffrn_reflns_limit_l_max 14
_diffrn_reflns_limit_l_min -14
_diffrn_reflns_number 32901
_diffrn_reflns_theta_full 28.27
_diffrn_reflns_theta_max 28.27
_diffrn_reflns_theta_min 4.00
_exptl_absorpt_coefficient_mu 0.155
_exptl_absorpt_correction_type
;numerically with the help of the X-SHAPE soft ware by STOE,
based on the program HABITUS by W. Herrendorf, Univ. Giessen,
1995
;
_exptl_crystal_colour white
_exptl_crystal_density_diffrn 1.239
_exptl_crystal_density_method 'not measured'
_exptl_crystal_description block
_exptl_crystal_F_000 1536
_exptl_crystal_size_max 0.3
_exptl_crystal_size_mid 0.2
_exptl_crystal_size_min 0.1
_refine_diff_density_max 0.292
_refine_diff_density_min -0.257
_refine_diff_density_rms 0.062
_refine_ls_abs_structure_details 'Flack H D (1983), Acta Cryst. A39, 876-881'
_refine_ls_abs_structure_Flack -0.02(8)
_refine_ls_extinction_method none
_refine_ls_goodness_of_fit_ref 1.048
_refine_ls_hydrogen_treatment mixed
_refine_ls_matrix_type full
_refine_ls_number_parameters 476
_refine_ls_number_reflns 9084
_refine_ls_number_restraints 2
_refine_ls_restrained_S_all 1.048
_refine_ls_R_factor_all 0.0733
_refine_ls_R_factor_gt 0.0561
_refine_ls_shift/su_max 0.001
_refine_ls_shift/su_mean 0.000
_refine_ls_structure_factor_coef Fsqd
_refine_ls_weighting_details 'calc w=1/[\s^2^(Fo^2^)+(0.0256P)^2^+7.4395P] where P=(Fo^2^+2Fc^2^)/3'
_refine_ls_weighting_scheme calc
_refine_ls_wR_factor_gt 0.1074
_refine_ls_wR_factor_ref 0.1140
_reflns_number_gt 7638
_reflns_number_total 9084
_reflns_threshold_expression >2sigma(I)
_cod_data_source_file b708252e.txt
_cod_data_source_block c:\crystal\x-red\scnov05
_cod_original_sg_symbol_H-M Cc
_cod_database_code 7006014

loop_
_symmetry_equiv_pos_as_xyz
'x, y, z'
'x, -y, z+1/2'
'x+1/2, y+1/2, z'
'x+1/2, -y+1/2, z+1/2'

loop_
_atom_site_label
_atom_site_type_symbol
_atom_site_fract_x
_atom_site_fract_y
_atom_site_fract_z
_atom_site_U_iso_or_equiv
_atom_site_adp_type
_atom_site_occupancy
_atom_site_symmetry_multiplicity
_atom_site_calc_flag
_atom_site_refinement_flags
_atom_site_disorder_assembly
_atom_site_disorder_group
P1 P 0.16578(9) 0.067706(16) 0.86026(6) 0.01552(15) Uani 1 1 d . . .
P2 P 0.14025(9) 0.374558(17) 0.83405(7) 0.01751(16) Uani 1 1 d . . .
O1 O 0.2026(2) 0.19397(4) 0.77248(18) 0.0164(4) Uani 1 1 d . . .
O2 O 0.2033(2) 0.24976(4) 0.81806(17) 0.0149(4) Uani 1 1 d . . .
O3 O -0.0084(2) 0.21472(4) 0.88205(18) 0.0165(4) Uani 1 1 d . . .
C1 C -0.0710(3) 0.37301(7) 0.8795(3) 0.0184(6) Uani 1 1 d . . .
C2 C -0.0583(4) 0.06959(7) 0.8268(3) 0.0180(6) Uani 1 1 d . . .
C3 C 0.1527(4) 0.17316(6) 0.8553(2) 0.0131(5) Uani 1 1 d . . .
C4 C -0.0556(4) 0.28094(7) 0.5723(2) 0.0172(6) Uani 1 1 d . . .
H4A H -0.1306 0.2732 0.5117 0.021 Uiso 1 1 calc R . .
C5 C 0.1446(3) 0.12608(7) 0.9680(2) 0.0160(6) Uani 1 1 d . . .
C6 C -0.1161(4) 0.06725(7) 0.7041(3) 0.0201(6) Uani 1 1 d . . .
H6A H -0.0413 0.0662 0.6453 0.024 Uiso 1 1 calc R . .
O4 O 0.0023(2) 0.23051(4) 0.67090(17) 0.0154(4) Uani 1 1 d . . .
C7 C 0.2118(3) 0.14358(6) 0.8757(2) 0.0148(6) Uani 1 1 d . . .
H7A H 0.2926 0.1354 0.8306 0.018 Uiso 1 1 calc R . .
C8 C 0.1940(4) 0.02992(6) 0.9371(3) 0.0177(6) Uani 1 1 d . . .
C9 C 0.2019(4) 0.09355(7) 0.9945(3) 0.0174(6) Uani 1 1 d . . .
H9B H 0.1446 0.0853 1.0609 0.021 Uiso 1 1 calc R . .
H9A H 0.3183 0.0938 1.0205 0.021 Uiso 1 1 calc R . .
C10 C -0.2829(4) 0.06651(8) 0.6686(3) 0.0262(7) Uani 1 1 d . . .
H10A H -0.3195 0.0639 0.5872 0.031 Uiso 1 1 calc R . .
C11 C -0.0344(4) 0.16907(7) 1.0119(3) 0.0182(6) Uani 1 1 d . . .
H11A H -0.1150 0.1775 1.0566 0.022 Uiso 1 1 calc R . .
C12 C 0.1197(4) 0.35894(7) 0.6775(3) 0.0183(6) Uani 1 1 d . . .
H12B H 0.0285 0.3692 0.6320 0.022 Uiso 1 1 calc R . .
H12A H 0.2185 0.3638 0.6386 0.022 Uiso 1 1 calc R . .
C13 C 0.0318(3) 0.18554(6) 0.9211(2) 0.0144(5) Uani 1 1 d . . .
C14 C 0.0443(4) 0.43305(7) 0.7336(3) 0.0241(7) Uani 1 1 d . . .
H14A H -0.0576 0.4242 0.7115 0.029 Uiso 1 1 calc R . .
C15 C 0.1410(3) 0.27310(7) 0.7449(2) 0.0130(5) Uani 1 1 d . . .
C16 C 0.0917(3) 0.32430(7) 0.6704(3) 0.0155(6) Uani 1 1 d . . .
C17 C 0.1771(3) 0.30400(7) 0.7534(2) 0.0153(6) Uani 1 1 d . . .
H17A H 0.2556 0.3114 0.8122 0.018 Uiso 1 1 calc R . .
C18 C 0.0258(4) 0.13900(7) 1.0337(2) 0.0183(6) Uani 1 1 d . . .
H18A H -0.0160 0.1274 1.0948 0.022 Uiso 1 1 calc R . .
C19 C -0.0952(4) 0.38325(7) 0.9968(3) 0.0238(7) Uani 1 1 d . . .
H19A H -0.0072 0.3917 1.0448 0.029 Uiso 1 1 calc R . .
C20 C 0.0240(3) 0.26169(6) 0.6557(2) 0.0148(5) Uani 1 1 d . . .
C21 C 0.3385(4) -0.01864(8) 0.9535(3) 0.0296(8) Uani 1 1 d . . .
H21A H 0.4171 -0.0319 0.9264 0.035 Uiso 1 1 calc R . .
C22 C -0.0211(3) 0.31259(7) 0.5806(3) 0.0179(6) Uani 1 1 d . . .
H22A H -0.0747 0.3261 0.5249 0.021 Uiso 1 1 calc R . .
C23 C 0.0740(5) 0.46388(8) 0.7019(3) 0.0310(8) Uani 1 1 d . . .
H23A H -0.0073 0.4753 0.6579 0.037 Uiso 1 1 calc R . .
C24 C -0.3401(4) 0.07263(9) 0.8761(3) 0.0320(8) Uani 1 1 d . . .
H24A H -0.4155 0.0746 0.9341 0.038 Uiso 1 1 calc R . .
C25 C 0.1660(4) 0.41569(7) 0.7976(3) 0.0192(6) Uani 1 1 d . . .
C26 C -0.1728(4) 0.07269(8) 0.9122(3) 0.0259(7) Uani 1 1 d . . .
H26A H -0.1373 0.0748 0.9940 0.031 Uiso 1 1 calc R . .
C27 C -0.3950(4) 0.06964(8) 0.7552(3) 0.0299(8) Uani 1 1 d . . .
H27A H -0.5070 0.0697 0.7317 0.036 Uiso 1 1 calc R . .
C28 C 0.3166(4) 0.42949(7) 0.8299(3) 0.0279(7) Uani 1 1 d . . .
H28A H 0.3991 0.4181 0.8724 0.034 Uiso 1 1 calc R . .
C29 C 0.1350(4) -0.00738(7) 1.0896(3) 0.0277(7) Uani 1 1 d . . .
H29A H 0.0764 -0.0130 1.1547 0.033 Uiso 1 1 calc R . .
C30 C 0.1068(4) 0.02095(7) 1.0340(3) 0.0261(7) Uani 1 1 d . . .
H30A H 0.0285 0.0342 1.0618 0.031 Uiso 1 1 calc R . .
C31 C -0.2469(4) 0.38120(8) 1.0432(3) 0.0281(7) Uani 1 1 d . . .
H31A H -0.2607 0.3886 1.1208 0.034 Uiso 1 1 calc R . .
C32 C -0.2047(4) 0.36018(7) 0.8105(3) 0.0219(6) Uani 1 1 d . . .
H32A H -0.1928 0.3533 0.7319 0.026 Uiso 1 1 calc R . .
C33 C 0.3466(5) 0.46007(8) 0.8001(4) 0.0361(8) Uani 1 1 d . . .
H33A H 0.4480 0.4690 0.8227 0.043 Uiso 1 1 calc R . .
B1 B 0.1027(4) 0.22200(7) 0.7857(3) 0.0143(6) Uani 1 1 d . . .
C34 C 0.3108(4) 0.00979(7) 0.8982(3) 0.0237(7) Uani 1 1 d . . .
H34A H 0.3713 0.0155 0.8341 0.028 Uiso 1 1 calc R . .
C35 C -0.3555(4) 0.35760(8) 0.8584(3) 0.0280(7) Uani 1 1 d . . .
H35A H -0.4430 0.3486 0.8120 0.034 Uiso 1 1 calc R . .
C36 C -0.3779(4) 0.36813(8) 0.9734(3) 0.0284(7) Uani 1 1 d . . .
H36A H -0.4801 0.3665 1.0041 0.034 Uiso 1 1 calc R . .
C37 C 0.2499(4) -0.02741(8) 1.0487(3) 0.0273(7) Uani 1 1 d . . .
H37A H 0.2674 -0.0466 1.0851 0.033 Uiso 1 1 calc R . .
C38 C 0.2236(5) 0.47716(8) 0.7362(3) 0.0358(8) Uani 1 1 d . . .
H38A H 0.2427 0.4977 0.7166 0.043 Uiso 1 1 calc R . .
N1 N -0.3318(3) 0.21309(6) 0.7013(2) 0.0187(5) Uani 1 1 d . . .
H45 H -0.218(5) 0.2179(8) 0.705(3) 0.027(9) Uiso 1 1 d . . .
C39 C -0.3443(4) 0.18027(8) 0.7434(3) 0.0249(7) Uani 1 1 d . . .
H39B H -0.4577 0.1736 0.7304 0.030 Uiso 1 1 calc R . .
H39A H -0.3124 0.1793 0.8300 0.030 Uiso 1 1 calc R . .
C40 C -0.4093(4) 0.23409(8) 0.7900(3) 0.0233(7) Uani 1 1 d . . .
H40B H -0.5233 0.2282 0.7932 0.028 Uiso 1 1 calc R . .
H40A H -0.3542 0.2310 0.8704 0.028 Uiso 1 1 calc R . .
C41 C -0.3940(4) 0.21784(9) 0.5702(3) 0.0287(7) Uani 1 1 d . . .
H41B H -0.3703 0.2389 0.5475 0.034 Uiso 1 1 calc R . .
H41A H -0.3338 0.2042 0.5202 0.034 Uiso 1 1 calc R . .
C42 C -0.5748(4) 0.21203(10) 0.5423(3) 0.0346(8) Uani 1 1 d . . .
H42C H -0.6052 0.2165 0.4582 0.042 Uiso 1 1 calc R . .
H42B H -0.6359 0.2251 0.5924 0.042 Uiso 1 1 calc R . .
H42A H -0.5986 0.1908 0.5583 0.042 Uiso 1 1 calc R . .
C43 C -0.2371(5) 0.15837(9) 0.6776(4) 0.0373(9) Uani 1 1 d . . .
H43C H -0.2369 0.1384 0.7155 0.045 Uiso 1 1 calc R . .
H43B H -0.1270 0.1663 0.6816 0.045 Uiso 1 1 calc R . .
H43A H -0.2795 0.1566 0.5941 0.045 Uiso 1 1 calc R . .
C44 C -0.4021(5) 0.26795(8) 0.7588(4) 0.0357(8) Uani 1 1 d . . .
H44C H -0.4421 0.2799 0.8232 0.043 Uiso 1 1 calc R . .
H44B H -0.4691 0.2718 0.6846 0.043 Uiso 1 1 calc R . .
H44A H -0.2907 0.2737 0.7486 0.043 Uiso 1 1 calc R . .

loop_
_atom_site_aniso_label
_atom_site_aniso_U_11
_atom_site_aniso_U_22
_atom_site_aniso_U_33
_atom_site_aniso_U_23
_atom_site_aniso_U_13
_atom_site_aniso_U_12
P1 0.0171(4) 0.0128(3) 0.0169(4) 0.0019(3) 0.0028(3) 0.0009(3)
P2 0.0186(4) 0.0151(3) 0.0186(4) 0.0012(3) 0.0000(3) -0.0008(3)
O1 0.0177(10) 0.0142(10) 0.0184(10) 0.0031(8) 0.0073(8) -0.0002(8)
O2 0.0162(10) 0.0119(9) 0.0164(9) 0.0024(7) 0.0004(7) 0.0001(7)
O3 0.0172(10) 0.0150(10) 0.0181(9) 0.0037(8) 0.0058(8) 0.0020(8)
C1 0.0196(15) 0.0172(14) 0.0188(14) 0.0013(11) 0.0036(11) -0.0005(12)
C2 0.0189(15) 0.0135(14) 0.0218(14) 0.0027(11) 0.0026(11) 0.0009(11)
C3 0.0147(13) 0.0138(12) 0.0111(12) 0.0007(11) 0.0018(10) -0.0055(11)
C4 0.0187(14) 0.0226(15) 0.0102(12) 0.0015(11) 0.0015(10) -0.0003(12)
C5 0.0180(14) 0.0136(13) 0.0155(13) -0.0007(10) -0.0045(11) 0.0006(11)
C6 0.0224(15) 0.0169(14) 0.0210(14) 0.0028(12) 0.0025(12) 0.0035(12)
O4 0.0169(10) 0.0141(10) 0.0149(9) 0.0013(8) -0.0002(7) -0.0023(8)
C7 0.0159(14) 0.0154(14) 0.0131(12) -0.0020(10) 0.0010(10) -0.0002(10)
C8 0.0212(15) 0.0095(13) 0.0222(15) 0.0032(11) -0.0003(12) 0.0023(11)
C9 0.0184(15) 0.0159(14) 0.0172(14) 0.0022(11) -0.0023(11) 0.0002(11)
C10 0.0295(18) 0.0254(17) 0.0226(16) 0.0022(13) -0.0045(13) 0.0013(14)
C11 0.0212(15) 0.0179(14) 0.0167(13) 0.0000(11) 0.0079(11) 0.0012(12)
C12 0.0219(15) 0.0173(14) 0.0165(13) 0.0020(11) 0.0050(11) 0.0010(12)
C13 0.0143(13) 0.0149(14) 0.0138(12) -0.0002(10) -0.0001(10) -0.0003(11)
C14 0.0311(18) 0.0201(16) 0.0208(15) -0.0022(12) 0.0012(13) 0.0021(13)
C15 0.0093(13) 0.0200(14) 0.0103(12) 0.0004(10) 0.0043(10) 0.0039(10)
C16 0.0170(14) 0.0143(14) 0.0163(13) 0.0024(10) 0.0082(11) 0.0036(11)
C17 0.0138(14) 0.0172(14) 0.0152(13) -0.0003(11) 0.0027(11) -0.0006(11)
C18 0.0218(15) 0.0185(15) 0.0152(14) 0.0021(11) 0.0046(11) -0.0016(12)
C19 0.0277(17) 0.0247(16) 0.0184(15) -0.0043(12) -0.0011(12) -0.0007(13)
C20 0.0150(14) 0.0161(14) 0.0140(13) -0.0021(11) 0.0054(10) -0.0005(11)
C21 0.037(2) 0.0245(17) 0.0273(17) 0.0001(13) 0.0035(14) 0.0151(15)
C22 0.0183(14) 0.0208(15) 0.0147(13) 0.0062(11) 0.0028(11) 0.0057(12)
C23 0.044(2) 0.0273(18) 0.0227(16) 0.0034(13) 0.0071(14) 0.0108(16)
C24 0.0209(16) 0.045(2) 0.0311(18) 0.0086(15) 0.0081(13) 0.0027(16)
C25 0.0257(16) 0.0142(14) 0.0185(14) -0.0027(11) 0.0065(12) 0.0006(12)
C26 0.0229(16) 0.0344(19) 0.0202(15) 0.0029(13) 0.0010(12) -0.0002(13)
C27 0.0173(16) 0.0335(19) 0.0377(19) 0.0100(15) -0.0049(14) -0.0019(14)
C28 0.0280(17) 0.0209(16) 0.0344(18) 0.0069(13) -0.0001(14) -0.0022(13)
C29 0.0369(19) 0.0204(17) 0.0270(17) 0.0073(13) 0.0103(14) -0.0048(14)
C30 0.0265(17) 0.0197(16) 0.0334(18) 0.0034(13) 0.0106(14) 0.0035(13)
C31 0.0384(19) 0.0306(18) 0.0156(14) -0.0008(13) 0.0053(13) 0.0085(15)
C32 0.0227(16) 0.0254(16) 0.0178(14) -0.0023(12) 0.0036(12) -0.0011(12)
C33 0.033(2) 0.0274(19) 0.048(2) -0.0005(16) 0.0074(17) -0.0122(15)
B1 0.0146(15) 0.0127(15) 0.0160(15) -0.0004(12) 0.0029(12) 0.0010(12)
C34 0.0278(17) 0.0248(16) 0.0190(15) 0.0022(12) 0.0055(12) 0.0051(13)
C35 0.0237(17) 0.0328(17) 0.0273(17) 0.0017(14) 0.0018(14) -0.0020(15)
C36 0.0243(17) 0.0336(19) 0.0286(17) 0.0092(14) 0.0092(13) 0.0071(14)
C37 0.0378(19) 0.0182(16) 0.0248(16) 0.0046(12) -0.0033(14) 0.0015(14)
C38 0.055(2) 0.0158(16) 0.039(2) 0.0035(14) 0.0158(17) -0.0019(16)
N1 0.0130(12) 0.0282(14) 0.0154(12) 0.0020(10) 0.0041(9) -0.0028(10)
C39 0.0224(16) 0.0273(17) 0.0243(16) 0.0073(13) -0.0034(13) -0.0035(13)
C40 0.0166(15) 0.0343(18) 0.0196(15) 0.0010(13) 0.0062(12) 0.0021(13)
C41 0.0237(17) 0.045(2) 0.0178(15) 0.0100(14) 0.0050(12) -0.0022(15)
C42 0.0269(18) 0.055(2) 0.0206(16) 0.0096(15) -0.0031(13) -0.0072(16)
C43 0.039(2) 0.0290(19) 0.043(2) -0.0114(16) -0.0059(16) -0.0018(16)
C44 0.0289(19) 0.031(2) 0.048(2) -0.0035(16) 0.0092(16) 0.0073(15)

loop_
_atom_type_symbol
_atom_type_description
_atom_type_scat_dispersion_real
_atom_type_scat_dispersion_imag
_atom_type_scat_source
P P 0.1023 0.0942 'International Tables Vol C Tables 4.2.6.8 and 6.1.1.4'
O O 0.0106 0.0060 'International Tables Vol C Tables 4.2.6.8 and 6.1.1.4'
B B 0.0013 0.0007 'International Tables Vol C Tables 4.2.6.8 and 6.1.1.4'
C C 0.0033 0.0016 'International Tables Vol C Tables 4.2.6.8 and 6.1.1.4'
H H 0.0000 0.0000 'International Tables Vol C Tables 4.2.6.8 and 6.1.1.4'
N N 0.0061 0.0033 'International Tables Vol C Tables 4.2.6.8 and 6.1.1.4'

loop_
_geom_angle_atom_site_label_1
_geom_angle_atom_site_label_2
_geom_angle_atom_site_label_3
_geom_angle
_geom_angle_site_symmetry_1
_geom_angle_site_symmetry_3
_geom_angle_publ_flag
C2 P1 C8 102.41(13) . . ?
C2 P1 C9 102.77(13) . . ?
C8 P1 C9 99.28(13) . . ?
C1 P2 C25 102.85(14) . . ?
C1 P2 C12 103.22(13) . . ?
C25 P2 C12 98.74(13) . . ?
C3 O1 B1 106.0(2) . . ?
C15 O2 B1 106.6(2) . . ?
C13 O3 B1 106.0(2) . . ?
C32 C1 C19 117.7(3) . . ?
C32 C1 P2 125.2(2) . . ?
C19 C1 P2 116.8(2) . . ?
C26 C2 C6 118.1(3) . . ?
C26 C2 P1 125.8(2) . . ?
C6 C2 P1 116.1(2) . . ?
O1 C3 C7 126.8(3) . . ?
O1 C3 C13 111.3(2) . . ?
C7 C3 C13 121.9(3) . . ?
C20 C4 C22 118.1(3) . . ?
C18 C5 C7 119.7(3) . . ?
C18 C5 C9 119.9(3) . . ?
C7 C5 C9 120.4(3) . . ?
C10 C6 C2 121.1(3) . . ?
C20 O4 B1 106.2(2) . . ?
C3 C7 C5 117.5(3) . . ?
C34 C8 C30 118.3(3) . . ?
C34 C8 P1 118.4(2) . . ?
C30 C8 P1 123.2(2) . . ?
C5 C9 P1 112.46(19) . . ?
C27 C10 C6 119.7(3) . . ?
C13 C11 C18 116.8(3) . . ?
C16 C12 P2 114.2(2) . . ?
O3 C13 C11 127.5(3) . . ?
O3 C13 C3 110.8(2) . . ?
C11 C13 C3 121.6(3) . . ?
C25 C14 C23 120.5(3) . . ?
O2 C15 C17 127.9(2) . . ?
O2 C15 C20 110.6(2) . . ?
C17 C15 C20 121.4(3) . . ?
C22 C16 C17 119.8(3) . . ?
C22 C16 C12 119.0(2) . . ?
C17 C16 C12 121.2(3) . . ?
C15 C17 C16 118.1(3) . . ?
C5 C18 C11 122.5(3) . . ?
C31 C19 C1 121.6(3) . . ?
C4 C20 O4 128.6(3) . . ?
C4 C20 C15 121.0(3) . . ?
O4 C20 C15 110.3(2) . . ?
C37 C21 C34 120.3(3) . . ?
C16 C22 C4 121.4(3) . . ?
C38 C23 C14 119.8(3) . . ?
C27 C24 C26 120.6(3) . . ?
C28 C25 C14 118.6(3) . . ?
C28 C25 P2 118.4(2) . . ?
C14 C25 P2 122.9(2) . . ?
C2 C26 C24 120.5(3) . . ?
C24 C27 C10 119.8(3) . . ?
C25 C28 C33 121.3(3) . . ?
C30 C29 C37 120.3(3) . . ?
C29 C30 C8 120.8(3) . . ?
C19 C31 C36 119.7(3) . . ?
C35 C32 C1 120.4(3) . . ?
C38 C33 C28 119.5(3) . . ?
O1 B1 O2 113.0(2) . . ?
O1 B1 O3 105.8(2) . . ?
O2 B1 O3 111.0(2) . . ?
O1 B1 O4 112.7(2) . . ?
O2 B1 O4 104.9(2) . . ?
O3 B1 O4 109.4(2) . . ?
C21 C34 C8 120.8(3) . . ?
C36 C35 C32 121.2(3) . . ?
C35 C36 C31 119.4(3) . . ?
C21 C37 C29 119.5(3) . . ?
C23 C38 C33 120.3(3) . . ?
C39 N1 C41 113.6(3) . . ?
C39 N1 C40 108.9(2) . . ?
C41 N1 C40 114.4(2) . . ?
N1 C39 C43 112.7(3) . . ?
C44 C40 N1 114.1(3) . . ?
C42 C41 N1 114.8(3) . . ?

loop_
_geom_bond_atom_site_label_1
_geom_bond_atom_site_label_2
_geom_bond_distance
_geom_bond_site_symmetry_2
_geom_bond_publ_flag
P1 C2 1.839(3) . ?
P1 C8 1.848(3) . ?
P1 C9 1.860(3) . ?
P2 C1 1.839(3) . ?
P2 C25 1.841(3) . ?
P2 C12 1.850(3) . ?
O1 C3 1.370(3) . ?
O1 B1 1.476(4) . ?
O2 C15 1.365(3) . ?
O2 B1 1.482(4) . ?
O3 C13 1.366(3) . ?
O3 B1 1.490(4) . ?
C1 C32 1.393(4) . ?
C1 C19 1.399(4) . ?
C2 C26 1.391(4) . ?
C2 C6 1.400(4) . ?
C3 C7 1.380(4) . ?
C3 C13 1.384(4) . ?
C4 C20 1.365(4) . ?
C4 C22 1.400(4) . ?
C5 C18 1.379(4) . ?
C5 C7 1.418(4) . ?
C5 C9 1.504(4) . ?
C6 C10 1.387(4) . ?
O4 C20 1.373(3) . ?
O4 B1 1.496(4) . ?
C8 C34 1.387(4) . ?
C8 C30 1.391(4) . ?
C10 C27 1.386(5) . ?
C11 C13 1.378(4) . ?
C11 C18 1.405(4) . ?
C12 C16 1.518(4) . ?
C14 C25 1.391(4) . ?
C14 C23 1.406(5) . ?
C15 C17 1.371(4) . ?
C15 C20 1.403(4) . ?
C16 C22 1.390(4) . ?
C16 C17 1.411(4) . ?
C19 C31 1.384(5) . ?
C21 C37 1.379(5) . ?
C21 C34 1.384(5) . ?
C23 C38 1.375(6) . ?
C24 C27 1.377(5) . ?
C24 C26 1.391(5) . ?
C25 C28 1.386(4) . ?
C28 C33 1.391(5) . ?
C29 C30 1.381(4) . ?
C29 C37 1.382(5) . ?
C31 C36 1.385(5) . ?
C32 C35 1.386(5) . ?
C33 C38 1.390(5) . ?
C35 C36 1.376(5) . ?
N1 C39 1.501(4) . ?
N1 C41 1.506(4) . ?
N1 C40 1.514(4) . ?
C39 C43 1.517(5) . ?
C40 C44 1.508(5) . ?
C41 C42 1.504(5) . ?

loop_
_geom_torsion_atom_site_label_1
_geom_torsion_atom_site_label_2
_geom_torsion_atom_site_label_3
_geom_torsion_atom_site_label_4
_geom_torsion
_geom_torsion_site_symmetry_1
_geom_torsion_site_symmetry_2
_geom_torsion_site_symmetry_3
_geom_torsion_site_symmetry_4
_geom_torsion_publ_flag
C25 P2 C1 C32 107.3(3) . . . . ?
C12 P2 C1 C32 5.0(3) . . . . ?
C25 P2 C1 C19 -78.3(3) . . . . ?
C12 P2 C1 C19 179.4(2) . . . . ?
C8 P1 C2 C26 68.8(3) . . . . ?
C9 P1 C2 C26 -33.9(3) . . . . ?
C8 P1 C2 C6 -110.3(2) . . . . ?
C9 P1 C2 C6 147.0(2) . . . . ?
B1 O1 C3 C7 180.0(3) . . . . ?
B1 O1 C3 C13 -0.8(3) . . . . ?
C26 C2 C6 C10 -3.1(4) . . . . ?
P1 C2 C6 C10 176.1(2) . . . . ?
O1 C3 C7 C5 178.8(2) . . . . ?
C13 C3 C7 C5 -0.4(4) . . . . ?
C18 C5 C7 C3 -0.5(4) . . . . ?
C9 C5 C7 C3 179.4(2) . . . . ?
C2 P1 C8 C34 131.0(2) . . . . ?
C9 P1 C8 C34 -123.7(3) . . . . ?
C2 P1 C8 C30 -50.7(3) . . . . ?
C9 P1 C8 C30 54.7(3) . . . . ?
C18 C5 C9 P1 120.1(3) . . . . ?
C7 C5 C9 P1 -59.8(3) . . . . ?
C2 P1 C9 C5 -59.8(2) . . . . ?
C8 P1 C9 C5 -164.9(2) . . . . ?
C2 C6 C10 C27 3.1(5) . . . . ?
C1 P2 C12 C16 -73.2(2) . . . . ?
C25 P2 C12 C16 -178.7(2) . . . . ?
B1 O3 C13 C11 178.1(3) . . . . ?
B1 O3 C13 C3 -2.6(3) . . . . ?
C18 C11 C13 O3 178.7(3) . . . . ?
C18 C11 C13 C3 -0.5(4) . . . . ?
O1 C3 C13 O3 2.3(3) . . . . ?
C7 C3 C13 O3 -178.5(2) . . . . ?
O1 C3 C13 C11 -178.4(3) . . . . ?
C7 C3 C13 C11 0.9(4) . . . . ?
B1 O2 C15 C17 169.4(3) . . . . ?
B1 O2 C15 C20 -8.7(3) . . . . ?
P2 C12 C16 C22 139.0(2) . . . . ?
P2 C12 C16 C17 -40.6(3) . . . . ?
O2 C15 C17 C16 -177.2(2) . . . . ?
C20 C15 C17 C16 0.7(4) . . . . ?
C22 C16 C17 C15 -2.2(4) . . . . ?
C12 C16 C17 C15 177.4(2) . . . . ?
C7 C5 C18 C11 0.9(4) . . . . ?
C9 C5 C18 C11 -179.0(3) . . . . ?
C13 C11 C18 C5 -0.4(4) . . . . ?
C32 C1 C19 C31 -0.8(5) . . . . ?
P2 C1 C19 C31 -175.7(3) . . . . ?
C22 C4 C20 O4 175.1(3) . . . . ?
C22 C4 C20 C15 -2.0(4) . . . . ?
B1 O4 C20 C4 -172.0(3) . . . . ?
B1 O4 C20 C15 5.4(3) . . . . ?
O2 C15 C20 C4 179.7(2) . . . . ?
C17 C15 C20 C4 1.5(4) . . . . ?
O2 C15 C20 O4 2.1(3) . . . . ?
C17 C15 C20 O4 -176.1(2) . . . . ?
C17 C16 C22 C4 1.7(4) . . . . ?
C12 C16 C22 C4 -177.9(3) . . . . ?
C20 C4 C22 C16 0.5(4) . . . . ?
C25 C14 C23 C38 -1.1(5) . . . . ?
C23 C14 C25 C28 0.3(4) . . . . ?
C23 C14 C25 P2 -176.2(2) . . . . ?
C1 P2 C25 C28 141.6(2) . . . . ?
C12 P2 C25 C28 -112.5(3) . . . . ?
C1 P2 C25 C14 -41.8(3) . . . . ?
C12 P2 C25 C14 64.0(3) . . . . ?
C6 C2 C26 C24 1.6(5) . . . . ?
P1 C2 C26 C24 -177.4(3) . . . . ?
C27 C24 C26 C2 -0.3(5) . . . . ?
C26 C24 C27 C10 0.3(6) . . . . ?
C6 C10 C27 C24 -1.7(5) . . . . ?
C14 C25 C28 C33 0.3(5) . . . . ?
P2 C25 C28 C33 177.0(3) . . . . ?
C37 C29 C30 C8 -0.6(5) . . . . ?
C34 C8 C30 C29 -0.4(5) . . . . ?
P1 C8 C30 C29 -178.8(3) . . . . ?
C1 C19 C31 C36 1.4(5) . . . . ?
C19 C1 C32 C35 -0.5(4) . . . . ?
P2 C1 C32 C35 173.8(2) . . . . ?
C25 C28 C33 C38 -0.3(5) . . . . ?
C3 O1 B1 O2 121.0(2) . . . . ?
C3 O1 B1 O3 -0.7(3) . . . . ?
C3 O1 B1 O4 -120.3(2) . . . . ?
C15 O2 B1 O1 134.6(2) . . . . ?
C15 O2 B1 O3 -106.7(2) . . . . ?
C15 O2 B1 O4 11.5(3) . . . . ?
C13 O3 B1 O1 2.0(3) . . . . ?
C13 O3 B1 O2 -120.9(2) . . . . ?
C13 O3 B1 O4 123.7(2) . . . . ?
C20 O4 B1 O1 -133.5(2) . . . . ?
C20 O4 B1 O2 -10.2(3) . . . . ?
C20 O4 B1 O3 109.0(2) . . . . ?
C37 C21 C34 C8 0.0(5) . . . . ?
C30 C8 C34 C21 0.7(5) . . . . ?
P1 C8 C34 C21 179.2(3) . . . . ?
C1 C32 C35 C36 1.4(5) . . . . ?
C32 C35 C36 C31 -0.8(5) . . . . ?
C19 C31 C36 C35 -0.5(5) . . . . ?
C34 C21 C37 C29 -0.9(5) . . . . ?
C30 C29 C37 C21 1.2(5) . . . . ?
C14 C23 C38 C33 1.2(5) . . . . ?
C28 C33 C38 C23 -0.5(6) . . . . ?
C41 N1 C39 C43 64.3(3) . . . . ?
C40 N1 C39 C43 -166.9(3) . . . . ?
C39 N1 C40 C44 179.1(3) . . . . ?
C41 N1 C40 C44 -52.6(4) . . . . ?
C39 N1 C41 C42 64.8(4) . . . . ?
C40 N1 C41 C42 -61.2(4) . . . . ?
